data_2001884
loop_
_publ_author_name
'Laurent, F.'
'Legros, J.-P.'

_publ_section_title
;
 Structure of an allotropic form of
 [bis(trimethylsilyl)amido]dichloro(\h^5^-cyclopentadienyl)titanium
;
_journal_issue 3
_journal_name_full 'Acta Crystallographica Section C'
_journal_page_first 540
_journal_page_last 542
_journal_paper_doi 10.1107/S0108270192007315
_journal_volume 49
_journal_year 1993
_chemical_formula_sum 'C11 H23 Cl2 N Si2 Ti'
_chemical_formula_weight 344.3
_space_group_IT_number 2
_space_group_name_Hall '-P 1'
_space_group_name_H-M_alt 'P -1'
_symmetry_cell_setting triclinic
_symmetry_space_group_name_Hall '-P 1'
_symmetry_space_group_name_H-M 'P -1'
_cell_angle_alpha 91.98(8)
_cell_angle_beta 99.33(9)
_cell_angle_gamma 85.13(5)
_cell_formula_units_Z 2
_cell_length_a 8.831(4)
_cell_length_b 14.270(8)
_cell_length_c 6.774(8)
_cell_volume 839.1(12)
_diffrn_radiation_type Mo
_diffrn_radiation_wavelength 0.71069
_exptl_absorpt_coefficient_mu 0.95
_exptl_crystal_density_diffrn 1.36
_exptl_crystal_F_000 360
_cod_data_source_file pa1006.cif
_cod_data_source_block pa1006_structure_1_of_1
_cod_original_cell_volume 839.2(8)
_cod_original_formula_sum 'C11 H23 Cl2 N1 Si2 Ti1'
_cod_database_code 2001884

loop_
_space_group_symop_id
_space_group_symop_operation_xyz
1 x,y,z
2 -x,-y,-z

loop_
_atom_site_label
_atom_site_fract_x
_atom_site_fract_y
_atom_site_fract_z
_atom_site_U_iso_or_equiv
Ti .79230(10) .33762(8) .1263(2) .0225(7)
Cl(1) .9798(2) .28220(10) -.0529(2) 0.340(10)
Cl(2) .6196(2) .40080(10) -.1284(2) .0330(10)
Si(1) .8190(2) .13460(10) .3179(3) .0280(10)
Si(2) .5010(2) .22110(10) .1435(3) .0270(10)
N .7034(6) .2305(4) .1947(8) .024(3)
C(1) .8373(9) .3868(5) .4599(9) .032(4)
C(2) .9770(8) .3879(5) .3870(10) .033(4)
C(3) .9600(10) .4601(5) .2460(10) .043(5)
C(4) .8130(10) .5009(5) .2290(10) .041(5)
C(5) .7329(9) .4545(5) .3600(10) .039(5)
C(11) .8032(9) .0317(5) .1430(10) .044(5)
C(12) .7611(9) .1109(5) .5650(10) .041(5)
C(13) 1.0275(9) .1546(5) .3850(10) .046(5)
C(21) .4387(9) .1966(5) -.1300(10) .039(5)
C(22) .4351(9) .1222(5) .2720(10) .041(5)
C(23) .3974(8) .3283(5) .2330(10) .037(4)
H(1) .817 .346 .562 ?
H(2) 1.069 .346 .427 ?
H(3) 1.040 .478 .174 ?
H(4) .770 .553 .143 ?
H(5) .626 .468 .376 ?
H(11) .865 -.022 .205 ?
H(12) .840 .046 .021 ?
H(13) .696 .017 .111 ?
H(14) .653 .100 .545 ?
H(15) .778 .165 .654 ?
H(16) .822 .056 .624 ?
H(17) 1.068 .168 .264 ?
H(18) 1.083 .099 .447 ?
H(19) 1.040 .208 .477 ?
H(21) .469 .246 -.207 ?
H(22) .328 .195 -.157 ?
H(23) .487 .136 -.167 ?
H(24) .485 .063 .232 ?
H(25) .324 .121 .236 ?
H(26) .461 .131 .416 ?
H(27) .426 .383 .171 ?
H(28) .424 .334 .377 ?
H(29) .287 .324 .197 ?

loop_
_geom_angle_atom_site_label_1
_geom_angle_atom_site_label_2
_geom_angle_atom_site_label_3
_geom_angle
Cl(1) Ti Cl(2) 98.50(10)
Cl(1) Ti N 105.5(2)
Cl(1) Ti Cp 112.8(3)
Cl(2) Ti N 104.3(2)
Cl(2) Ti Cp 111.5(3)
N Ti Cp 121.6(2)
Ti N Si(1) 121.1(3)
Ti N Si(2) 121.8(3)
Si(1) N Si(2) 117.2(3)
C(11) Si(1) C(12) 112.6(4)
C(11) Si(1) C(13) 107.6(4)
C(12) Si(1) C(13) 103.5(4)
C(21) Si(1) C(22) 104.8(4)
C(21) Si(1) C(23) 112.3(3)
C(22) Si(1) C(23) 105.0(4)
C(2) C(1) C(5) 108.2(6)
C(1) C(2) C(3) 107.9(6)
C(2) C(3) C(4) 108.2(7)
C(3) C(4) C(5) 108.5(7)
C(4) C(5) C(1) 107.1(7)
N Si(1) C(11) 107.3(3)
N Si(1) C(12) 111.9(3)
N Si(1) C(13) 114.3(3)
N Si(2) C(21) 110.2(3)
N Si(2) C(22) 114.1(3)
N Si(2) C(23) 110.3(3)

loop_
_geom_bond_atom_site_label_1
_geom_bond_atom_site_label_2
_geom_bond_distance
Ti Cl(1) 2.281(2)
Ti Cl(2) 2.266(2)
Ti N 1.881(6)
Ti C(1) 2.325(7)
Ti C(2) 2.339(7)
Ti C(3) 2.420(8)
Ti C(4) 2.422(7)
Ti C(5) 2.346(8)
Ti Cp 2.050(10)
N Si(1) 1.782(5)
N Si(2) 1.780(5)
Si(1) C(11) 1.855(8)
Si(1) C(12) 1.877(8)
Si(1) C(13) 1.867(8)
Si(2) C(21) 1.875(8)
Si(2) C(22) 1.865(8)
Si(2) C(23) 1.850(8)
C(1) C(2) 1.400(10)
C(2) C(3) 1.410(10)
C(3) C(4) 1.370(10)
C(4) C(5) 1.430(10)
C(5) C(1) 1.390(10)
